data_2238057
loop_
_publ_author_name
'Sudhahar, S.'
'Krishnakumar, M.'
'Sornamurthy, B. M.'
'Chakkaravarthi, G.'
'Mohankumar, R.'

_publ_section_title
;
 2-Phenylethanaminium 4-hydroxybenzoate
;
_journal_coeditor_code TK5220
_journal_issue 5
_journal_name_full 'Acta Crystallographica Section E'
_journal_page_first o792
_journal_paper_doi 10.1107/S1600536813010787
_journal_volume 69
_journal_year 2013
_chemical_formula_iupac 'C8 H12 N +, C7 H5 O3 -'
_chemical_formula_moiety 'C8 H12 N +, C7 H5 O3 -'
_chemical_formula_sum 'C15 H17 N O3'
_chemical_formula_weight 259.30
_chemical_name_systematic
;
2-Phenylethanaminium 4-hydroxybenzoate
;
_space_group_IT_number 33
_symmetry_cell_setting orthorhombic
_symmetry_space_group_name_Hall 'P 2c -2n'
_symmetry_space_group_name_H-M 'P n a 21'
_atom_sites_solution_hydrogens geom
_atom_sites_solution_primary direct
_atom_sites_solution_secondary difmap
_audit_creation_method SHELXL-97
_cell_angle_alpha 90.00
_cell_angle_beta 90.00
_cell_angle_gamma 90.00
_cell_formula_units_Z 4
_cell_length_a 13.0721(12)
_cell_length_b 17.3426(16)
_cell_length_c 6.2154(6)
_cell_measurement_reflns_used 2142
_cell_measurement_temperature 295(2)
_cell_measurement_theta_max 25.4
_cell_measurement_theta_min 2.8
_cell_volume 1409.1(2)
_computing_cell_refinement 'SAINT (Bruker, 2004)'
_computing_data_collection 'APEX2 (Bruker, 2004)'
_computing_data_reduction 'SAINT (Bruker, 2004)'
_computing_molecular_graphics 'PLATON (Spek, 2009)'
_computing_publication_material 'SHELXL97 (Sheldrick, 2008)'
_computing_structure_refinement 'SHELXL97 (Sheldrick, 2008)'
_computing_structure_solution 'SHELXS97 (Sheldrick, 2008)'
_diffrn_ambient_temperature 295(2)
_diffrn_measured_fraction_theta_full 0.998
_diffrn_measured_fraction_theta_max 0.998
_diffrn_measurement_device_type 'Bruker Kappa APEXII CCD'
_diffrn_measurement_method '\w and \f scan'
_diffrn_radiation_monochromator graphite
_diffrn_radiation_source 'fine-focus sealed tube'
_diffrn_radiation_type MoK\a
_diffrn_radiation_wavelength 0.71073
_diffrn_reflns_av_R_equivalents 0.0291
_diffrn_reflns_av_sigmaI/netI 0.0324
_diffrn_reflns_limit_h_max 15
_diffrn_reflns_limit_h_min -13
_diffrn_reflns_limit_k_max 16
_diffrn_reflns_limit_k_min -20
_diffrn_reflns_limit_l_max 7
_diffrn_reflns_limit_l_min -7
_diffrn_reflns_number 7327
_diffrn_reflns_theta_full 25.34
_diffrn_reflns_theta_max 25.34
_diffrn_reflns_theta_min 2.82
_diffrn_standards_interval_time 0
_diffrn_standards_number 0
_exptl_absorpt_coefficient_mu 0.085
_exptl_absorpt_correction_T_max 0.9798
_exptl_absorpt_correction_T_min 0.9700
_exptl_absorpt_correction_type multi-scan
_exptl_absorpt_process_details '(SADABS; Sheldrick, 1996)'
_exptl_crystal_colour colourless
_exptl_crystal_density_diffrn 1.222
_exptl_crystal_density_method 'not measured'
_exptl_crystal_description block
_exptl_crystal_F_000 552
_exptl_crystal_size_max 0.36
_exptl_crystal_size_mid 0.30
_exptl_crystal_size_min 0.24
_refine_diff_density_max 0.120
_refine_diff_density_min -0.134
_refine_ls_abs_structure_details nd
_refine_ls_extinction_method none
_refine_ls_goodness_of_fit_ref 1.032
_refine_ls_hydrogen_treatment constr
_refine_ls_matrix_type full
_refine_ls_number_parameters 254
_refine_ls_number_reflns 2561
_refine_ls_number_restraints 6
_refine_ls_restrained_S_all 1.031
_refine_ls_R_factor_all 0.0705
_refine_ls_R_factor_gt 0.0384
_refine_ls_shift/su_max 0.000
_refine_ls_shift/su_mean 0.000
_refine_ls_structure_factor_coef Fsqd
_refine_ls_weighting_details 'calc w=1/[\s^2^(Fo^2^)+(0.0508P)^2^+0.0395P] where P=(Fo^2^+2Fc^2^)/3'
_refine_ls_weighting_scheme calc
_refine_ls_wR_factor_gt 0.0895
_refine_ls_wR_factor_ref 0.1060
_reflns_number_gt 1671
_reflns_number_total 2561
_reflns_threshold_expression I>2\s(I)
_cod_data_source_file tk5220.cif
_cod_data_source_block I
_cod_database_code 2238057
_cod_database_fobs_code 2238057

loop_
_symmetry_equiv_pos_as_xyz
'x, y, z'
'-x, -y, z+1/2'
'x+1/2, -y+1/2, z'
'-x+1/2, y+1/2, z+1/2'

loop_
_atom_site_type_symbol
_atom_site_label
_atom_site_fract_x
_atom_site_fract_y
_atom_site_fract_z
_atom_site_U_iso_or_equiv
_atom_site_adp_type
_atom_site_calc_flag
_atom_site_refinement_flags
_atom_site_occupancy
_atom_site_symmetry_multiplicity
_atom_site_disorder_assembly
_atom_site_disorder_group
C C1 0.3890(2) 0.37442(13) 0.6595(4) 0.0748(6) Uani d . 1 1 . .
C C2 0.31676(16) 0.31851(12) 0.5643(4) 0.0604(5) Uani d . 1 1 . .
C C3 0.33145(19) 0.28736(13) 0.3645(4) 0.0733(6) Uani d . 1 1 . .
H H3 0.3892 0.3009 0.2856 0.088 Uiso calc R 1 1 . .
C C4 0.26201(19) 0.23621(15) 0.2782(4) 0.0811(7) Uani d . 1 1 . .
H H4 0.2734 0.2158 0.1419 0.097 Uiso calc R 1 1 . .
C C5 0.17637(18) 0.21509(13) 0.3907(4) 0.0694(6) Uani d . 1 1 . .
C C6 0.16109(19) 0.24534(15) 0.5906(4) 0.0816(7) Uani d . 1 1 . .
H H6 0.1037 0.2311 0.6696 0.098 Uiso calc R 1 1 . .
C C7 0.2299(2) 0.29658(13) 0.6757(4) 0.0803(7) Uani d . 1 1 . .
H H7 0.2178 0.3171 0.8115 0.096 Uiso calc R 1 1 . .
O O2 0.46474(11) 0.39682(8) 0.5459(3) 0.0800(5) Uani d . 1 1 . .
O O3 0.11124(14) 0.16400(11) 0.2981(3) 0.1025(6) Uani d . 1 1 . .
H H3A 0.0636 0.1552 0.3803 0.154 Uiso calc R 1 1 . .
O O1 0.3714(2) 0.40004(14) 0.8429(4) 0.1320(9) Uani d . 1 1 . .
C C8 0.8544(9) 0.4684(9) 1.1607(13) 0.082(3) Uani d PD 0.565(7) 1 A 1
H H8 0.8219 0.5128 1.2091 0.099 Uiso calc PR 0.565(7) 1 A 1
C C9 0.9437(12) 0.4412(8) 1.2649(19) 0.075(3) Uani d P 0.565(7) 1 A 1
H H9 0.9641 0.4615 1.3966 0.090 Uiso calc PR 0.565(7) 1 A 1
C C10 1.0025(11) 0.3810(10) 1.161(4) 0.100(5) Uani d P 0.565(7) 1 A 1
H H10 1.0627 0.3644 1.2264 0.120 Uiso calc PR 0.565(7) 1 A 1
C C11 0.9770(14) 0.3519(11) 0.995(3) 0.093(5) Uani d PU 0.565(7) 1 A 1
H H11 1.0153 0.3116 0.9385 0.112 Uiso calc PR 0.565(7) 1 A 1
C C12 0.8778(14) 0.3815(13) 0.871(2) 0.111(6) Uani d PU 0.565(7) 1 A 1
H H12 0.8641 0.3676 0.7291 0.133 Uiso calc PR 0.565(7) 1 A 1
C C13 0.8154(5) 0.4275(4) 0.9833(10) 0.0722(17) Uani d PD 0.565(7) 1 A 1
C C14 0.7075(5) 0.4460(3) 0.9177(10) 0.090(2) Uani d PD 0.565(7) 1 A 1
H H14A 0.6711 0.3984 0.8889 0.108 Uiso calc PR 0.565(7) 1 A 1
H H14B 0.6732 0.4720 1.0355 0.108 Uiso calc PR 0.565(7) 1 A 1
C C15 0.7036(4) 0.4958(4) 0.7234(8) 0.0794(18) Uani d PD 0.565(7) 1 A 1
H H15A 0.7303 0.4689 0.5986 0.095 Uiso calc PR 0.565(7) 1 A 1
H H15B 0.7425 0.5428 0.7449 0.095 Uiso calc PR 0.565(7) 1 A 1
N N1 0.5880(8) 0.5137(6) 0.6959(15) 0.084(3) Uani d PD 0.565(7) 1 A 1
H H1A 0.5791 0.5442 0.5824 0.125 Uiso calc PR 0.565(7) 1 A 1
H H1B 0.5648 0.5372 0.8135 0.125 Uiso calc PR 0.565(7) 1 A 1
H H1C 0.5538 0.4698 0.6762 0.125 Uiso calc PR 0.565(7) 1 A 1
C C8A 0.8880(10) 0.4599(12) 1.148(2) 0.098(5) Uani d PD 0.435(7) 1 A 2
H H8A 0.8524 0.4913 1.2436 0.118 Uiso calc PR 0.435(7) 1 A 2
C C9A 0.9684(16) 0.4220(13) 1.212(4) 0.115(10) Uani d P 0.435(7) 1 A 2
H H9A 0.9893 0.4314 1.3525 0.137 Uiso calc PR 0.435(7) 1 A 2
C C10A 1.018(2) 0.378(2) 1.116(9) 0.22(2) Uani d P 0.435(7) 1 A 2
H H10A 1.0801 0.3586 1.1639 0.262 Uiso calc PR 0.435(7) 1 A 2
C C11A 0.967(2) 0.3549(19) 0.898(4) 0.104(7) Uani d P 0.435(7) 1 A 2
H H11A 0.9950 0.3166 0.8119 0.125 Uiso calc PR 0.435(7) 1 A 2
C C12A 0.899(2) 0.3841(12) 0.852(4) 0.108(7) Uani d P 0.435(7) 1 A 2
H H12A 0.8632 0.3613 0.7397 0.130 Uiso calc PR 0.435(7) 1 A 2
C C13A 0.8560(6) 0.4526(5) 0.9342(13) 0.0609(19) Uani d PD 0.435(7) 1 A 2
C C14A 0.7772(4) 0.4966(3) 0.8103(10) 0.072(2) Uani d PD 0.435(7) 1 A 2
H H14C 0.7680 0.5470 0.8755 0.086 Uiso calc PR 0.435(7) 1 A 2
H H14D 0.8012 0.5043 0.6642 0.086 Uiso calc PR 0.435(7) 1 A 2
C C15A 0.6773(5) 0.4558(4) 0.8050(15) 0.0655(19) Uani d PD 0.435(7) 1 A 2
H H15C 0.6526 0.4460 0.9497 0.079 Uiso calc PR 0.435(7) 1 A 2
H H15D 0.6834 0.4070 0.7296 0.079 Uiso calc PR 0.435(7) 1 A 2
N N1A 0.6043(9) 0.5113(6) 0.6832(19) 0.072(4) Uani d PD 0.435(7) 1 A 2
H H1E 0.5424 0.4902 0.6743 0.108 Uiso calc PR 0.435(7) 1 A 2
H H1F 0.6284 0.5198 0.5514 0.108 Uiso calc PR 0.435(7) 1 A 2
H H1D 0.6002 0.5558 0.7541 0.108 Uiso calc PR 0.435(7) 1 A 2

loop_
_atom_site_aniso_label
_atom_site_aniso_U_11
_atom_site_aniso_U_22
_atom_site_aniso_U_33
_atom_site_aniso_U_12
_atom_site_aniso_U_13
_atom_site_aniso_U_23
C1 0.0827(17) 0.0731(14) 0.0685(16) -0.0049(14) -0.0114(14) 0.0053(14)
C2 0.0601(13) 0.0590(12) 0.0620(13) 0.0042(11) -0.0004(11) 0.0058(11)
C3 0.0682(15) 0.0760(15) 0.0757(16) -0.0053(13) 0.0144(12) -0.0077(13)
C4 0.0795(17) 0.0930(18) 0.0707(16) -0.0163(15) 0.0152(13) -0.0154(14)
C5 0.0637(14) 0.0664(14) 0.0781(16) 0.0031(12) 0.0045(12) -0.0060(12)
C6 0.0730(15) 0.0774(15) 0.0944(19) -0.0112(14) 0.0266(14) -0.0100(15)
C7 0.0987(18) 0.0776(15) 0.0645(14) -0.0058(15) 0.0200(14) -0.0092(13)
O2 0.0606(9) 0.0745(9) 0.1050(12) -0.0018(8) -0.0089(10) -0.0008(10)
O3 0.0831(11) 0.1104(14) 0.1141(16) -0.0279(11) 0.0056(10) -0.0291(12)
O1 0.173(2) 0.148(2) 0.0746(13) -0.0583(18) -0.0001(14) -0.0254(13)
C8 0.071(7) 0.110(5) 0.065(4) 0.046(5) -0.002(4) -0.018(3)
C9 0.072(7) 0.088(4) 0.065(5) 0.008(5) -0.008(5) 0.004(4)
C10 0.039(5) 0.102(8) 0.157(13) 0.012(5) -0.020(6) 0.030(10)
C11 0.076(7) 0.071(6) 0.133(15) 0.021(6) 0.040(9) 0.013(11)
C12 0.103(9) 0.133(11) 0.096(9) 0.015(7) -0.010(9) -0.021(7)
C13 0.067(4) 0.077(4) 0.072(4) 0.009(3) 0.018(3) -0.006(3)
C14 0.088(5) 0.111(4) 0.072(4) 0.023(4) 0.023(3) 0.026(3)
C15 0.070(5) 0.101(4) 0.067(3) -0.009(3) 0.006(3) -0.004(3)
N1 0.047(3) 0.131(7) 0.073(5) -0.008(3) -0.014(3) 0.031(4)
C8A 0.060(9) 0.113(9) 0.122(10) 0.036(8) 0.017(7) -0.041(6)
C9A 0.070(13) 0.18(2) 0.097(12) 0.009(13) 0.010(8) -0.001(13)
C10A 0.15(2) 0.19(2) 0.32(4) 0.011(17) -0.01(3) 0.00(3)
C11A 0.085(9) 0.096(12) 0.131(16) 0.024(7) 0.039(11) -0.024(12)
C12A 0.133(13) 0.075(8) 0.116(11) 0.037(8) 0.082(9) -0.018(6)
C13A 0.042(4) 0.072(5) 0.068(5) -0.002(4) 0.007(3) 0.003(3)
C14A 0.058(4) 0.076(4) 0.080(4) -0.014(3) 0.000(3) 0.012(3)
C15A 0.065(4) 0.053(3) 0.079(5) -0.008(3) -0.005(4) 0.017(4)
N1A 0.062(7) 0.084(6) 0.069(6) -0.017(4) 0.012(4) -0.042(5)

loop_
_atom_type_symbol
_atom_type_description
_atom_type_scat_dispersion_real
_atom_type_scat_dispersion_imag
_atom_type_scat_source
C C 0.0033 0.0016 'International Tables Vol C Tables 4.2.6.8 and 6.1.1.4'
H H 0.0000 0.0000 'International Tables Vol C Tables 4.2.6.8 and 6.1.1.4'
N N 0.0061 0.0033 'International Tables Vol C Tables 4.2.6.8 and 6.1.1.4'
O O 0.0106 0.0060 'International Tables Vol C Tables 4.2.6.8 and 6.1.1.4'

loop_
_geom_angle_atom_site_label_1
_geom_angle_atom_site_label_2
_geom_angle_atom_site_label_3
_geom_angle
O1 C1 O2 122.8(2)
O1 C1 C2 118.9(2)
O2 C1 C2 118.3(2)
C3 C2 C7 117.4(2)
C3 C2 C1 122.2(2)
C7 C2 C1 120.3(2)
C2 C3 C4 121.0(2)
C2 C3 H3 119.5
C4 C3 H3 119.5
C5 C4 C3 120.8(2)
C5 C4 H4 119.6
C3 C4 H4 119.6
O3 C5 C6 123.1(2)
O3 C5 C4 118.1(2)
C6 C5 C4 118.8(2)
C5 C6 C7 120.3(2)
C5 C6 H6 119.8
C7 C6 H6 119.8
C6 C7 C2 121.6(2)
C6 C7 H7 119.2
C2 C7 H7 119.2
C5 O3 H3A 109.5
C13 C8 C9 119.3(11)
C13 C8 H8 120.4
C9 C8 H8 120.4
C8 C9 C10 118.4(13)
C8 C9 H9 120.8
C10 C9 H9 120.8
C11 C10 C9 122.6(13)
C11 C10 H10 118.7
C9 C10 H10 118.7
C10 C11 C12 120.7(16)
C10 C11 H11 119.7
C12 C11 H11 119.7
C13 C12 C11 115.7(11)
C13 C12 H12 122.2
C11 C12 H12 122.2
C12 C13 C8 119.3(9)
C12 C13 C14 123.9(8)
C8 C13 C14 116.4(7)
C15 C14 C13 112.2(5)
C15 C14 H14A 109.2
C13 C14 H14A 109.2
C15 C14 H14B 109.2
C13 C14 H14B 109.2
H14A C14 H14B 107.9
C14 C15 N1 103.8(6)
C14 C15 H15A 111.0
N1 C15 H15A 111.0
C14 C15 H15B 111.0
N1 C15 H15B 111.0
H15A C15 H15B 109.0
C15 N1 H1A 109.5
C15 N1 H1B 109.5
H1A N1 H1B 109.5
C15 N1 H1C 109.5
H1A N1 H1C 109.5
H1B N1 H1C 109.5
C9A C8A C13A 119.0(11)
C9A C8A H8A 120.5
C13A C8A H8A 120.5
C10A C9A C8A 129(3)
C10A C9A H9A 115.7
C8A C9A H9A 115.7
C9A C10A C11A 112(3)
C9A C10A H10A 124.0
C11A C10A H10A 124.0
C12A C11A C10A 118(3)
C12A C11A H11A 121.0
C10A C11A H11A 121.0
C11A C12A C13A 130(3)
C11A C12A H12A 115.2
C13A C12A H12A 115.2
C8A C13A C12A 107.5(13)
C8A C13A C14A 130.5(9)
C12A C13A C14A 121.2(12)
C15A C14A C13A 111.9(5)
C15A C14A H14C 109.2
C13A C14A H14C 109.2
C15A C14A H14D 109.2
C13A C14A H14D 109.2
H14C C14A H14D 107.9
C14A C15A N1A 104.8(8)
C14A C15A H15C 110.8
N1A C15A H15C 110.8
C14A C15A H15D 110.8
N1A C15A H15D 110.8
H15C C15A H15D 108.9
C15A N1A H1E 109.5
C15A N1A H1F 109.5
H1E N1A H1F 109.5
C15A N1A H1D 109.5
H1E N1A H1D 109.5
H1F N1A H1D 109.5

loop_
_geom_bond_atom_site_label_1
_geom_bond_atom_site_label_2
_geom_bond_distance
C1 O1 1.245(3)
C1 O2 1.277(3)
C1 C2 1.477(3)
C2 C3 1.368(3)
C2 C7 1.383(3)
C3 C4 1.378(3)
C3 H3 0.9300
C4 C5 1.370(3)
C4 H4 0.9300
C5 O3 1.357(3)
C5 C6 1.363(3)
C6 C7 1.370(3)
C6 H6 0.9300
C7 H7 0.9300
O3 H3A 0.8200
C8 C13 1.407(9)
C8 C9 1.415(19)
C8 H8 0.9300
C9 C10 1.45(3)
C9 H9 0.9300
C10 C11 1.20(3)
C10 H10 0.9300
C11 C12 1.60(2)
C11 H11 0.9300
C12 C13 1.34(2)
C12 H12 0.9300
C13 C14 1.503(8)
C14 C15 1.485(6)
C14 H14A 0.9700
C14 H14B 0.9700
C15 N1 1.551(8)
C15 H15A 0.9700
C15 H15B 0.9700
N1 H1A 0.8900
N1 H1B 0.8900
N1 H1C 0.8900
C8A C9A 1.30(3)
C8A C13A 1.401(11)
C8A H8A 0.9300
C9A C10A 1.16(5)
C9A H9A 0.9300
C10A C11A 1.56(6)
C10A H10A 0.9300
C11A C12A 1.06(4)
C11A H11A 0.9300
C12A C13A 1.41(2)
C12A H12A 0.9300
C13A C14A 1.495(7)
C14A C15A 1.486(7)
C14A H14C 0.9700
C14A H14D 0.9700
C15A N1A 1.554(8)
C15A H15C 0.9700
C15A H15D 0.9700
N1A H1E 0.8900
N1A H1F 0.8900
N1A H1D 0.8900

loop_
_geom_hbond_atom_site_label_D
_geom_hbond_atom_site_label_H
_geom_hbond_atom_site_label_A
_geom_hbond_site_symmetry_A
_geom_hbond_distance_DH
_geom_hbond_distance_HA
_geom_hbond_distance_DA
_geom_hbond_angle_DHA
_geom_hbond_publ_flag
N1 H1A O1 2_664 0.89 1.89 2.709(11) 152 y
N1 H1B O2 2_665 0.89 1.88 2.760(10) 168 y
N1 H1C O2 . 0.89 1.90 2.752(11) 159 y
O3 H3A O2 3_455 0.82 1.88 2.674(3) 162 y

loop_
_geom_torsion_atom_site_label_1
_geom_torsion_atom_site_label_2
_geom_torsion_atom_site_label_3
_geom_torsion_atom_site_label_4
_geom_torsion
O1 C1 C2 C3 -179.4(3)
O2 C1 C2 C3 3.5(3)
O1 C1 C2 C7 1.5(3)
O2 C1 C2 C7 -175.6(2)
C7 C2 C3 C4 0.1(3)
C1 C2 C3 C4 -179.0(2)
C2 C3 C4 C5 -0.1(4)
C3 C4 C5 O3 -179.5(2)
C3 C4 C5 C6 -0.3(4)
O3 C5 C6 C7 179.8(2)
C4 C5 C6 C7 0.7(4)
C5 C6 C7 C2 -0.8(4)
C3 C2 C7 C6 0.4(3)
C1 C2 C7 C6 179.4(2)
C13 C8 C9 C10 11.5(18)
C8 C9 C10 C11 -2(2)
C9 C10 C11 C12 3(2)
C10 C11 C12 C13 -14(3)
C11 C12 C13 C8 23(2)
C11 C12 C13 C14 -164.8(12)
C9 C8 C13 C12 -22.7(19)
C9 C8 C13 C14 164.2(10)
C12 C13 C14 C15 -69.6(14)
C8 C13 C14 C15 103.1(10)
C13 C14 C15 N1 -175.2(6)
C13A C8A C9A C10A -4(4)
C8A C9A C10A C11A -10(5)
C9A C10A C11A C12A 6(5)
C10A C11A C12A C13A 14(5)
C9A C8A C13A C12A 20(3)
C9A C8A C13A C14A -170.4(16)
C11A C12A C13A C8A -26(4)
C11A C12A C13A C14A 163(3)
C8A C13A C14A C15A -96.9(15)
C12A C13A C14A C15A 71.6(15)
C13A C14A C15A N1A 176.8(7)
